data_4067909
loop_
_publ_author_name
'Normand, Mickael'
'Kirillov, Evgeny'
'Roisnel, Thierry'
'Carpentier, Jean-Fran\,cois'

_publ_section_title
;
 Indium Complexes of Fluorinated Dialkoxy-Diimino Salen-like Ligands for
 Ring-Opening Polymerization ofrac-Lactide: How Does Indium Compare to
 Aluminum?
;
_journal_issue 4
_journal_name_full Organometallics
_journal_page_first 1448
_journal_paper_doi 10.1021/om200906e
_journal_volume 31
_journal_year 2012
_chemical_compound_source 'synthesis as described'
_chemical_formula_moiety 'C22 H31 F12 In N2 O2 Si'
_chemical_formula_sum 'C22 H31 F12 In N2 O2 Si'
_chemical_formula_weight 726.4
_chemical_name_systematic
;
 ?
;
_space_group_IT_number 14
_symmetry_cell_setting monoclinic
_symmetry_Int_Tables_number 14
_symmetry_space_group_name_Hall '-P 2yab'
_symmetry_space_group_name_H-M 'P 1 21/a 1'
_atom_sites_solution_hydrogens geom
_atom_sites_solution_primary direct
_atom_sites_solution_secondary difmap
_audit_conform_dict_location ftp://ftp.iucr.org/pub/cif_core.dic
_audit_conform_dict_name cif_core.dic
_audit_conform_dict_version 2.3
_audit_creation_date 2011-05-26T15:24:32-00:00
_audit_creation_method 'WinGX routine CIF_UPDATE'
_cell_angle_alpha 90
_cell_angle_beta 116.506(8)
_cell_angle_gamma 90
_cell_formula_units_Z 4
_cell_length_a 18.422(4)
_cell_length_b 9.396(2)
_cell_length_c 18.534(4)
_cell_measurement_reflns_used 9869
_cell_measurement_temperature 150(2)
_cell_measurement_theta_max 27.25
_cell_measurement_theta_min 2.46
_cell_measurement_wavelength 0.71073
_cell_volume 2870.9(11)
_computing_cell_refinement 'Bruker APEX2 (Bruker, 2006)'
_computing_data_collection 'Bruker APEX2 (Bruker, 2006)'
_computing_data_reduction 'Bruker APEX2 (Bruker, 2006)'
_computing_molecular_graphics 'Ortep-3 for Windows (Farrugia, 1997)'
_computing_publication_material
;
           WinGX publication routines (Farrugia, 1999),
           CRYSCAL (T. Roisnel, local program)
;
_computing_structure_refinement 'SHELXL-97 (Sheldrick, 1997)'
_computing_structure_solution 'SIR97 (Altomare et al., 1999))'
_diffrn_ambient_temperature 150(2)
_diffrn_detector 'CCD plate'
_diffrn_measured_fraction_theta_full 0.995
_diffrn_measured_fraction_theta_max 0.995
_diffrn_measurement_device_type 'APEXII, Bruker-AXS'
_diffrn_measurement_method 'CCD rotation images, thin slices'
_diffrn_radiation_monochromator graphite
_diffrn_radiation_probe x-ray
_diffrn_radiation_type MoK\a
_diffrn_radiation_wavelength 0.71073
_diffrn_reflns_av_R_equivalents 0.0414
_diffrn_reflns_av_unetI/netI 0.029
_diffrn_reflns_limit_h_max 23
_diffrn_reflns_limit_h_min -23
_diffrn_reflns_limit_k_max 12
_diffrn_reflns_limit_k_min -8
_diffrn_reflns_limit_l_max 23
_diffrn_reflns_limit_l_min -23
_diffrn_reflns_number 43135
_diffrn_reflns_theta_full 27.45
_diffrn_reflns_theta_max 27.45
_diffrn_reflns_theta_min 3.01
_exptl_absorpt_coefficient_mu 0.966
_exptl_absorpt_correction_T_max 0.865
_exptl_absorpt_correction_T_min 0.711
_exptl_absorpt_correction_type multi-scan
_exptl_absorpt_process_details
;
  [Sheldrick, G.M. (2002). SADABS Bruker AXS Inc., Madison, Wisconsin, USA]
;
_exptl_crystal_colour yellow
_exptl_crystal_density_diffrn 1.681
_exptl_crystal_density_method 'not measured'
_exptl_crystal_description prism
_exptl_crystal_F_000 1456
_exptl_crystal_size_max 0.43
_exptl_crystal_size_mid 0.28
_exptl_crystal_size_min 0.15
_refine_diff_density_max 1.011
_refine_diff_density_min -0.42
_refine_diff_density_rms 0.068
_refine_ls_extinction_method none
_refine_ls_goodness_of_fit_ref 1.098
_refine_ls_hydrogen_treatment constr
_refine_ls_matrix_type full
_refine_ls_number_parameters 366
_refine_ls_number_reflns 6527
_refine_ls_number_restraints 0
_refine_ls_restrained_S_all 1.098
_refine_ls_R_factor_all 0.035
_refine_ls_R_factor_gt 0.0283
_refine_ls_shift/su_max 0.039
_refine_ls_shift/su_mean 0
_refine_ls_structure_factor_coef Fsqd
_refine_ls_weighting_details 'calc w=1/[\s^2^(Fo^2^)+(0.0209P)^2^+2.2405P] where P=(Fo^2^+2Fc^2^)/3'
_refine_ls_weighting_scheme calc
_refine_ls_wR_factor_gt 0.0591
_refine_ls_wR_factor_ref 0.0615
_reflns_number_gt 5755
_reflns_number_total 6527
_reflns_threshold_expression >2sigma(I)
_cod_data_source_file om200906e_si_002.cif
_cod_data_source_block complex5b
_cod_original_sg_symbol_H-M 'P 21/a'
_cod_database_code 4067909

loop_
_symmetry_equiv_pos_as_xyz
'x, y, z'
'-x+1/2, y+1/2, -z'
'-x, -y, -z'
'x-1/2, -y-1/2, z'

loop_
_atom_site_label
_atom_site_type_symbol
_atom_site_fract_x
_atom_site_fract_y
_atom_site_fract_z
_atom_site_U_iso_or_equiv
_atom_site_adp_type
_atom_site_occupancy
_atom_site_symmetry_multiplicity
_atom_site_calc_flag
_atom_site_refinement_flags
In1 In 0.082558(8) 0.037570(15) 0.730740(8) 0.01629(5) Uani 1 1 d .
Si2 Si 0.28785(4) 0.02913(7) 0.77721(4) 0.02480(14) Uani 1 1 d .
O1 O 0.11672(9) -0.07117(15) 0.84019(9) 0.0216(3) Uani 1 1 d .
C2 C 0.08835(13) -0.0441(2) 0.89587(13) 0.0213(4) Uani 1 1 d .
C3 C 0.04553(16) -0.1791(3) 0.90562(14) 0.0316(6) Uani 1 1 d .
F4 F 0.01376(11) -0.16285(17) 0.95834(10) 0.0515(5) Uani 1 1 d .
F5 F 0.09515(11) -0.29181(15) 0.93149(9) 0.0448(4) Uani 1 1 d .
F6 F -0.01556(10) -0.21597(17) 0.83498(9) 0.0489(4) Uani 1 1 d .
C7 C 0.16220(15) -0.0100(2) 0.97732(14) 0.0280(5) Uani 1 1 d .
F8 F 0.20005(9) 0.10736(16) 0.97119(9) 0.0410(4) Uani 1 1 d .
F10 F 0.14193(10) 0.01333(18) 1.03788(8) 0.0468(4) Uani 1 1 d .
F9 F 0.21762(9) -0.11333(16) 1.00202(9) 0.0420(4) Uani 1 1 d .
C11 C 0.02509(13) 0.0784(2) 0.87295(13) 0.0223(5) Uani 1 1 d .
H11A H -0.0236 0.0508 0.8233 0.027 Uiso 1 1 calc R
H11B H 0.0083 0.0887 0.9165 0.027 Uiso 1 1 calc R
C12 C 0.05442(13) 0.2217(2) 0.85898(13) 0.0220(5) Uani 1 1 d .
C13 C 0.05774(17) 0.3368(3) 0.91719(15) 0.0355(6) Uani 1 1 d .
H13A H 0.1023 0.317 0.9705 0.053 Uiso 1 1 calc R
H13B H 0.0063 0.339 0.9209 0.053 Uiso 1 1 calc R
H13C H 0.0667 0.4291 0.8979 0.053 Uiso 1 1 calc R
N14 N 0.07257(10) 0.23017(18) 0.79976(10) 0.0188(4) Uani 1 1 d .
C16 C 0.09948(14) 0.3531(2) 0.76786(13) 0.0242(5) Uani 1 1 d .
H16 H 0.1491 0.319 0.7641 0.029 Uiso 1 1 calc R
C17 C 0.12361(15) 0.4949(2) 0.81121(15) 0.0297(5) Uani 1 1 d .
H17A H 0.1646 0.4795 0.8676 0.036 Uiso 1 1 calc R
H17B H 0.0756 0.5404 0.8121 0.036 Uiso 1 1 calc R
C18 C 0.15831(16) 0.5917(3) 0.76853(16) 0.0366(6) Uani 1 1 d .
H18A H 0.1706 0.6858 0.7954 0.044 Uiso 1 1 calc R
H18B H 0.2098 0.5508 0.7733 0.044 Uiso 1 1 calc R
C19 C 0.10051(17) 0.6113(3) 0.68030(16) 0.0378(6) Uani 1 1 d .
H19A H 0.1282 0.6656 0.654 0.045 Uiso 1 1 calc R
H19B H 0.0534 0.668 0.6757 0.045 Uiso 1 1 calc R
C20 C 0.07021(15) 0.4702(2) 0.63574(14) 0.0283(5) Uani 1 1 d .
H20A H 0.0276 0.4891 0.5804 0.034 Uiso 1 1 calc R
H20B H 0.1156 0.4206 0.6315 0.034 Uiso 1 1 calc R
C21 C 0.03588(14) 0.3753(2) 0.68002(13) 0.0229(5) Uani 1 1 d .
H21 H -0.013 0.4222 0.6796 0.028 Uiso 1 1 calc R
N21 N 0.01238(11) 0.23375(18) 0.64104(10) 0.0197(4) Uani 1 1 d .
C22 C -0.05588(13) 0.2164(2) 0.57906(12) 0.0192(4) Uani 1 1 d .
C23 C -0.11827(14) 0.3286(2) 0.53617(14) 0.0288(5) Uani 1 1 d .
H23A H -0.1057 0.4144 0.5697 0.043 Uiso 1 1 calc R
H23B H -0.172 0.2932 0.526 0.043 Uiso 1 1 calc R
H23C H -0.1179 0.3515 0.4848 0.043 Uiso 1 1 calc R
C24 C -0.07510(14) 0.0679(2) 0.54439(13) 0.0214(5) Uani 1 1 d .
H24A H -0.0293 0.0339 0.5348 0.026 Uiso 1 1 calc R
H24B H -0.1236 0.0725 0.4915 0.026 Uiso 1 1 calc R
C41 C 0.18041(13) 0.0114(2) 0.69829(13) 0.0213(4) Uani 1 1 d .
H41A H 0.1746 -0.0842 0.6739 0.026 Uiso 1 1 calc R
H41B H 0.1721 0.0816 0.6555 0.026 Uiso 1 1 calc R
O31 O -0.02743(9) -0.06771(16) 0.67206(9) 0.0233(3) Uani 1 1 d .
C32 C -0.09099(13) -0.0433(2) 0.59824(12) 0.0200(4) Uani 1 1 d .
C33 C -0.16496(14) 0.0022(3) 0.61125(16) 0.0299(5) Uani 1 1 d .
F34 F -0.14588(9) 0.11564(16) 0.66044(9) 0.0410(4) Uani 1 1 d .
F35 F -0.22985(8) 0.03931(17) 0.54293(10) 0.0464(4) Uani 1 1 d .
F36 F -0.18976(10) -0.09985(18) 0.64581(11) 0.0484(4) Uani 1 1 d .
C37 C -0.11101(14) -0.1856(2) 0.55035(14) 0.0266(5) Uani 1 1 d .
F38 F -0.05100(9) -0.21997(15) 0.53066(9) 0.0391(4) Uani 1 1 d .
F39 F -0.17966(9) -0.17900(15) 0.48032(8) 0.0388(4) Uani 1 1 d .
C42 C 0.35679(16) 0.0199(3) 0.72735(18) 0.0408(6) Uani 1 1 d .
H42A H 0.3488 -0.0711 0.6989 0.061 Uiso 1 1 calc R
H42B H 0.4133 0.0275 0.7683 0.061 Uiso 1 1 calc R
H42C H 0.3442 0.0983 0.6888 0.061 Uiso 1 1 calc R
F40 F -0.11891(9) -0.29447(14) 0.59201(8) 0.0374(4) Uani 1 1 d .
C44 C 0.30535(17) 0.2029(4) 0.8311(2) 0.0617(10) Uani 1 1 d .
H44A H 0.2919 0.2809 0.7921 0.092 Uiso 1 1 calc R
H44B H 0.3624 0.2102 0.8707 0.092 Uiso 1 1 calc R
H44C H 0.2709 0.2089 0.8588 0.092 Uiso 1 1 calc R
C43 C 0.31651(16) -0.1167(4) 0.85327(18) 0.0519(8) Uani 1 1 d .
H43A H 0.2789 -0.1176 0.8775 0.078 Uiso 1 1 calc R
H43B H 0.3718 -0.1008 0.8954 0.078 Uiso 1 1 calc R
H43C H 0.3139 -0.2082 0.8269 0.078 Uiso 1 1 calc R

loop_
_atom_site_aniso_label
_atom_site_aniso_U_11
_atom_site_aniso_U_22
_atom_site_aniso_U_33
_atom_site_aniso_U_23
_atom_site_aniso_U_13
_atom_site_aniso_U_12
In1 0.01766(8) 0.01555(8) 0.01510(8) -0.00023(6) 0.00681(6) -0.00046(6)
Si2 0.0198(3) 0.0308(3) 0.0259(3) -0.0032(3) 0.0121(3) 0.0001(3)
O1 0.0271(8) 0.0209(8) 0.0189(8) 0.0032(6) 0.0121(7) 0.0039(6)
C2 0.0268(11) 0.0201(10) 0.0172(10) 0.0007(9) 0.0099(9) -0.0015(9)
C3 0.0502(16) 0.0242(12) 0.0269(13) -0.0020(10) 0.0230(12) -0.0056(11)
F4 0.0883(13) 0.0345(9) 0.0637(11) -0.0052(8) 0.0627(11) -0.0153(9)
F5 0.0768(12) 0.0177(7) 0.0471(9) 0.0031(6) 0.0342(9) 0.0007(7)
F6 0.0543(10) 0.0439(9) 0.0444(9) -0.0096(8) 0.0184(8) -0.0282(8)
C7 0.0332(13) 0.0255(12) 0.0201(12) 0.0021(9) 0.0074(10) 0.0050(10)
F8 0.0335(8) 0.0302(8) 0.0405(9) 0.0018(7) -0.0003(7) -0.0087(7)
F10 0.0562(10) 0.0603(11) 0.0196(7) -0.0080(7) 0.0129(7) 0.0042(8)
F9 0.0434(9) 0.0349(8) 0.0318(8) 0.0059(7) 0.0026(7) 0.0159(7)
C11 0.0224(11) 0.0264(11) 0.0199(11) -0.0005(9) 0.0110(9) -0.0008(9)
C12 0.0214(11) 0.0221(11) 0.0199(11) 0.0023(9) 0.0068(9) 0.0073(9)
C13 0.0548(17) 0.0247(12) 0.0347(14) -0.0041(11) 0.0268(13) 0.0039(12)
N14 0.0201(9) 0.0175(9) 0.0171(9) 0.0013(7) 0.0068(7) 0.0019(7)
C16 0.0290(12) 0.0171(10) 0.0247(12) -0.0002(9) 0.0104(10) -0.0013(9)
C17 0.0322(13) 0.0240(12) 0.0258(12) -0.0041(9) 0.0064(10) -0.0040(10)
C18 0.0399(14) 0.0197(12) 0.0432(15) -0.0042(11) 0.0123(12) -0.0082(11)
C19 0.0534(17) 0.0208(12) 0.0402(15) -0.0001(11) 0.0219(13) -0.0112(12)
C20 0.0382(13) 0.0205(11) 0.0283(12) 0.0010(10) 0.0166(11) -0.0050(10)
C21 0.0276(11) 0.0168(10) 0.0220(11) -0.0005(9) 0.0088(9) -0.0014(9)
N21 0.0235(9) 0.0158(9) 0.0201(9) 0.0012(7) 0.0099(8) -0.0013(7)
C22 0.0221(11) 0.0194(10) 0.0182(11) 0.0022(8) 0.0108(9) -0.0001(8)
C23 0.0299(12) 0.0224(11) 0.0278(13) 0.0031(10) 0.0072(10) 0.0034(10)
C24 0.0261(11) 0.0208(11) 0.0149(10) -0.0007(8) 0.0070(9) -0.0018(9)
C41 0.0221(11) 0.0244(11) 0.0197(11) -0.0006(9) 0.0113(9) 0.0006(9)
O31 0.0223(8) 0.0233(8) 0.0181(8) 0.0029(6) 0.0036(6) -0.0062(6)
C32 0.0201(10) 0.0187(10) 0.0181(10) -0.0021(8) 0.0058(9) -0.0028(9)
C33 0.0253(12) 0.0263(12) 0.0371(14) -0.0024(10) 0.0131(11) -0.0046(10)
F34 0.0471(9) 0.0378(8) 0.0523(10) -0.0156(7) 0.0349(8) -0.0055(7)
F35 0.0223(7) 0.0415(9) 0.0626(11) 0.0003(8) 0.0073(7) 0.0047(7)
F36 0.0462(9) 0.0421(9) 0.0756(12) 0.0054(9) 0.0437(9) -0.0070(8)
C37 0.0326(13) 0.0207(11) 0.0233(12) 0.0004(9) 0.0095(10) -0.0045(10)
F38 0.0525(9) 0.0254(7) 0.0487(9) -0.0064(7) 0.0311(8) 0.0020(7)
F39 0.0440(9) 0.0323(8) 0.0248(7) -0.0062(6) 0.0016(7) -0.0122(7)
C42 0.0334(14) 0.0517(17) 0.0475(17) 0.0027(14) 0.0273(13) 0.0021(13)
F40 0.0541(9) 0.0210(7) 0.0341(8) 0.0013(6) 0.0169(7) -0.0105(7)
C44 0.0243(14) 0.067(2) 0.079(2) -0.0430(19) 0.0096(15) -0.0014(14)
C43 0.0268(14) 0.083(2) 0.0449(17) 0.0298(17) 0.0151(13) 0.0079(15)

loop_
_atom_type_symbol
_atom_type_description
_atom_type_scat_dispersion_real
_atom_type_scat_dispersion_imag
_atom_type_scat_source
C C 0.0033 0.0016 'International Tables Vol C Tables 4.2.6.8 and 6.1.1.4'
H H 0 0 'International Tables Vol C Tables 4.2.6.8 and 6.1.1.4'
N N 0.0061 0.0033 'International Tables Vol C Tables 4.2.6.8 and 6.1.1.4'
O O 0.0106 0.006 'International Tables Vol C Tables 4.2.6.8 and 6.1.1.4'
F F 0.0171 0.0103 'International Tables Vol C Tables 4.2.6.8 and 6.1.1.4'
In In -0.7276 1.31 'International Tables Vol C Tables 4.2.6.8 and 6.1.1.4'
Si Si 0.0817 0.0704 'International Tables Vol C Tables 4.2.6.8 and 6.1.1.4'

loop_
_geom_angle_atom_site_label_1
_geom_angle_atom_site_label_2
_geom_angle_atom_site_label_3
_geom_angle
O31 In1 O1 94.36(6)
O31 In1 C41 122.87(7)
O1 In1 C41 106.66(7)
O31 In1 N14 111.70(6)
O1 In1 N14 84.74(6)
C41 In1 N14 122.45(7)
O31 In1 N21 84.61(6)
O1 In1 N21 150.14(6)
C41 In1 N21 98.71(7)
N14 In1 N21 68.22(6)
C43 Si2 C44 108.38(18)
C43 Si2 C41 111.68(12)
C44 Si2 C41 111.48(12)
C43 Si2 C42 108.21(13)
C44 Si2 C42 108.13(15)
C41 Si2 C42 108.85(12)
C2 O1 In1 125.81(13)
O1 C2 C3 108.71(18)
O1 C2 C7 107.91(18)
C3 C2 C7 109.14(18)
O1 C2 C11 114.96(17)
C3 C2 C11 106.24(18)
C7 C2 C11 109.78(18)
F6 C3 F5 106.7(2)
F6 C3 F4 106.9(2)
F5 C3 F4 106.06(19)
F6 C3 C2 110.40(19)
F5 C3 C2 112.8(2)
F4 C3 C2 113.52(19)
F9 C7 F8 106.4(2)
F9 C7 F10 106.63(18)
F8 C7 F10 106.58(19)
F9 C7 C2 112.89(19)
F8 C7 C2 110.64(18)
F10 C7 C2 113.3(2)
C12 C11 C2 115.02(18)
C12 C11 H11A 108.5
C2 C11 H11A 108.5
C12 C11 H11B 108.5
C2 C11 H11B 108.5
H11A C11 H11B 107.5
N14 C12 C13 128.6(2)
N14 C12 C11 116.72(19)
C13 C12 C11 114.72(19)
C12 C13 H13A 109.5
C12 C13 H13B 109.5
H13A C13 H13B 109.5
C12 C13 H13C 109.5
H13A C13 H13C 109.5
H13B C13 H13C 109.5
C12 N14 C16 130.61(18)
C12 N14 In1 123.32(14)
C16 N14 In1 105.73(13)
N14 C16 C17 123.04(19)
N14 C16 C21 107.22(17)
C17 C16 C21 110.27(18)
N14 C16 H16 104.9
C17 C16 H16 104.9
C21 C16 H16 104.9
C16 C17 C18 110.0(2)
C16 C17 H17A 109.7
C18 C17 H17A 109.7
C16 C17 H17B 109.7
C18 C17 H17B 109.7
H17A C17 H17B 108.2
C19 C18 C17 112.2(2)
C19 C18 H18A 109.2
C17 C18 H18A 109.2
C19 C18 H18B 109.2
C17 C18 H18B 109.2
H18A C18 H18B 107.9
C18 C19 C20 113.0(2)
C18 C19 H19A 109
C20 C19 H19A 109
C18 C19 H19B 109
C20 C19 H19B 109
H19A C19 H19B 107.8
C21 C20 C19 110.8(2)
C21 C20 H20A 109.5
C19 C20 H20A 109.5
C21 C20 H20B 109.5
C19 C20 H20B 109.5
H20A C20 H20B 108.1
N21 C21 C20 111.29(18)
N21 C21 C16 108.24(17)
C20 C21 C16 110.22(19)
N21 C21 H21 109
C20 C21 H21 109
C16 C21 H21 109
C22 N21 C21 120.50(18)
C22 N21 In1 121.80(14)
C21 N21 In1 113.34(12)
N21 C22 C23 126.9(2)
N21 C22 C24 116.67(19)
C23 C22 C24 116.43(18)
C22 C23 H23A 109.5
C22 C23 H23B 109.5
H23A C23 H23B 109.5
C22 C23 H23C 109.5
H23A C23 H23C 109.5
H23B C23 H23C 109.5
C22 C24 C32 114.95(17)
C22 C24 H24A 108.5
C32 C24 H24A 108.5
C22 C24 H24B 108.5
C32 C24 H24B 108.5
H24A C24 H24B 107.5
Si2 C41 In1 119.78(11)
Si2 C41 H41A 107.4
In1 C41 H41A 107.4
Si2 C41 H41B 107.4
In1 C41 H41B 107.4
H41A C41 H41B 106.9
C32 O31 In1 130.20(13)
O31 C32 C33 108.14(18)
O31 C32 C37 107.83(17)
C33 C32 C37 109.00(18)
O31 C32 C24 115.56(17)
C33 C32 C24 110.17(18)
C37 C32 C24 105.96(17)
F36 C33 F35 106.64(19)
F36 C33 F34 106.5(2)
F35 C33 F34 106.7(2)
F36 C33 C32 112.9(2)
F35 C33 C32 113.6(2)
F34 C33 C32 110.07(18)
F40 C37 F38 106.76(19)
F40 C37 F39 107.18(18)
F38 C37 F39 106.26(18)
F40 C37 C32 112.95(18)
F38 C37 C32 110.25(18)
F39 C37 C32 113.02(18)
Si2 C42 H42A 109.5
Si2 C42 H42B 109.5
H42A C42 H42B 109.5
Si2 C42 H42C 109.5
H42A C42 H42C 109.5
H42B C42 H42C 109.5
Si2 C44 H44A 109.5
Si2 C44 H44B 109.5
H44A C44 H44B 109.5
Si2 C44 H44C 109.5
H44A C44 H44C 109.5
H44B C44 H44C 109.5
Si2 C43 H43A 109.5
Si2 C43 H43B 109.5
H43A C43 H43B 109.5
Si2 C43 H43C 109.5
H43A C43 H43C 109.5
H43B C43 H43C 109.5

loop_
_geom_bond_atom_site_label_1
_geom_bond_atom_site_label_2
_geom_bond_distance
In1 O31 2.0736(15)
In1 O1 2.1013(15)
In1 C41 2.154(2)
In1 N14 2.2705(18)
In1 N21 2.4320(18)
Si2 C43 1.865(3)
Si2 C44 1.866(3)
Si2 C41 1.871(2)
Si2 C42 1.877(3)
O1 C2 1.373(3)
C2 C3 1.547(3)
C2 C7 1.549(3)
C2 C11 1.556(3)
C3 F6 1.336(3)
C3 F5 1.340(3)
C3 F4 1.353(3)
C7 F9 1.333(3)
C7 F8 1.336(3)
C7 F10 1.350(3)
C11 C12 1.516(3)
C11 H11A 0.99
C11 H11B 0.99
C12 N14 1.285(3)
C12 C13 1.510(3)
C13 H13A 0.98
C13 H13B 0.98
C13 H13C 0.98
N14 C16 1.480(3)
C16 C17 1.516(3)
C16 C21 1.538(3)
C16 H16 1
C17 C18 1.521(4)
C17 H17A 0.99
C17 H17B 0.99
C18 C19 1.512(4)
C18 H18A 0.99
C18 H18B 0.99
C19 C20 1.529(3)
C19 H19A 0.99
C19 H19B 0.99
C20 C21 1.527(3)
C20 H20A 0.99
C20 H20B 0.99
C21 N21 1.483(3)
C21 H21 1
N21 C22 1.280(3)
C22 C23 1.499(3)
C22 C24 1.511(3)
C23 H23A 0.98
C23 H23B 0.98
C23 H23C 0.98
C24 C32 1.560(3)
C24 H24A 0.99
C24 H24B 0.99
C41 H41A 0.99
C41 H41B 0.99
O31 C32 1.366(3)
C32 C33 1.546(3)
C32 C37 1.555(3)
C33 F36 1.341(3)
C33 F35 1.343(3)
C33 F34 1.343(3)
C37 F40 1.328(3)
C37 F38 1.349(3)
C37 F39 1.350(3)
C42 H42A 0.98
C42 H42B 0.98
C42 H42C 0.98
C44 H44A 0.98
C44 H44B 0.98
C44 H44C 0.98
C43 H43A 0.98
C43 H43B 0.98
C43 H43C 0.98

loop_
_geom_torsion_atom_site_label_1
_geom_torsion_atom_site_label_2
_geom_torsion_atom_site_label_3
_geom_torsion_atom_site_label_4
_geom_torsion
O31 In1 O1 C2 -77.69(16)
C41 In1 O1 C2 156.09(16)
N14 In1 O1 C2 33.74(16)
N21 In1 O1 C2 9.1(2)
In1 O1 C2 C3 119.25(17)
In1 O1 C2 C7 -122.51(16)
In1 O1 C2 C11 0.4(2)
O1 C2 C3 F6 -58.8(2)
C7 C2 C3 F6 -176.27(19)
C11 C2 C3 F6 65.4(2)
O1 C2 C3 F5 60.5(2)
C7 C2 C3 F5 -57.0(2)
C11 C2 C3 F5 -175.25(17)
O1 C2 C3 F4 -178.79(19)
C7 C2 C3 F4 63.8(3)
C11 C2 C3 F4 -54.5(3)
O1 C2 C7 F9 -56.3(2)
C3 C2 C7 F9 61.7(3)
C11 C2 C7 F9 177.74(19)
O1 C2 C7 F8 62.8(2)
C3 C2 C7 F8 -179.27(19)
C11 C2 C7 F8 -63.2(2)
O1 C2 C7 F10 -177.61(18)
C3 C2 C7 F10 -59.7(2)
C11 C2 C7 F10 56.4(2)
O1 C2 C11 C12 -58.7(3)
C3 C2 C11 C12 -178.99(18)
C7 C2 C11 C12 63.1(2)
C2 C11 C12 N14 63.6(3)
C2 C11 C12 C13 -116.8(2)
C13 C12 N14 C16 -2.2(4)
C11 C12 N14 C16 177.3(2)
C13 C12 N14 In1 170.11(18)
C11 C12 N14 In1 -10.4(3)
O31 In1 N14 C12 63.15(18)
O1 In1 N14 C12 -29.45(17)
C41 In1 N14 C12 -135.87(17)
N21 In1 N14 C12 137.62(18)
O31 In1 N14 C16 -122.88(13)
O1 In1 N14 C16 144.51(13)
C41 In1 N14 C16 38.09(16)
N21 In1 N14 C16 -48.42(12)
C12 N14 C16 C17 10.1(4)
In1 N14 C16 C17 -163.26(18)
C12 N14 C16 C21 -119.3(2)
In1 N14 C16 C21 67.38(18)
N14 C16 C17 C18 172.8(2)
C21 C16 C17 C18 -59.2(3)
C16 C17 C18 C19 55.4(3)
C17 C18 C19 C20 -52.2(3)
C18 C19 C20 C21 52.0(3)
C19 C20 C21 N21 -175.43(19)
C19 C20 C21 C16 -55.3(3)
N14 C16 C21 N21 -41.9(2)
C17 C16 C21 N21 -178.23(19)
N14 C16 C21 C20 -163.86(18)
C17 C16 C21 C20 59.8(3)
C20 C21 N21 C22 -81.7(3)
C16 C21 N21 C22 157.0(2)
C20 C21 N21 In1 121.34(16)
C16 C21 N21 In1 0.1(2)
O31 In1 N21 C22 -14.13(17)
O1 In1 N21 C22 -103.50(19)
C41 In1 N21 C22 108.35(17)
N14 In1 N21 C22 -130.09(18)
O31 In1 N21 C21 142.48(14)
O1 In1 N21 C21 53.1(2)
C41 In1 N21 C21 -95.03(15)
N14 In1 N21 C21 26.53(13)
C21 N21 C22 C23 2.2(3)
In1 N21 C22 C23 157.22(18)
C21 N21 C22 C24 -178.99(18)
In1 N21 C22 C24 -24.0(3)
N21 C22 C24 C32 69.1(3)
C23 C22 C24 C32 -112.0(2)
C43 Si2 C41 In1 66.57(17)
C44 Si2 C41 In1 -54.83(19)
C42 Si2 C41 In1 -174.02(13)
O31 In1 C41 Si2 -149.49(10)
O1 In1 C41 Si2 -42.77(14)
N14 In1 C41 Si2 51.64(15)
N21 In1 C41 Si2 121.31(12)
O1 In1 O31 C32 171.45(17)
C41 In1 O31 C32 -75.50(19)
N14 In1 O31 C32 85.39(18)
N21 In1 O31 C32 21.41(17)
In1 O31 C32 C33 -115.13(18)
In1 O31 C32 C37 127.14(16)
In1 O31 C32 C24 8.8(3)
C22 C24 C32 O31 -61.8(3)
C22 C24 C32 C33 61.1(2)
C22 C24 C32 C37 178.85(18)
O31 C32 C33 F36 -63.0(2)
C37 C32 C33 F36 53.9(3)
C24 C32 C33 F36 169.80(19)
O31 C32 C33 F35 175.40(18)
C37 C32 C33 F35 -67.6(2)
C24 C32 C33 F35 48.2(2)
O31 C32 C33 F34 55.9(2)
C37 C32 C33 F34 172.82(18)
C24 C32 C33 F34 -71.3(2)
O31 C32 C37 F40 50.0(2)
C33 C32 C37 F40 -67.2(2)
C24 C32 C37 F40 174.27(18)
O31 C32 C37 F38 -69.4(2)
C33 C32 C37 F38 173.47(18)
C24 C32 C37 F38 54.9(2)
O31 C32 C37 F39 171.89(18)
C33 C32 C37 F39 54.7(2)
C24 C32 C37 F39 -63.8(2)
